data_4320282
loop_
_publ_author_name
'Schuetz, Steven A.'
'Day, Victor W.'
'Sommer, Roger D.'
'Rheingold, Arnold L.'
'Belot, John A.'

_publ_contact_author
;
Professor John A. Belot
University of Nebraska-Lincoln
746 Hamilton Hall
Lincoln, NE 68588-0304
;
_publ_contact_author_email jbelot2@unl.edu
_publ_section_title
;
 Anhydrous Lanthanide Schiff Base Complexes and Their Preparation Using
 Lanthanide Triflate Derived Amides
;
_journal_name_full 'Inorganic Chemistry'
_journal_page_first 5292
_journal_page_last 5295
_journal_paper_doi 10.1021/ic010060l
_journal_volume 40
_journal_year 2001
_chemical_formula_sum 'C62 H108 N6 Nd2 O6'
_chemical_formula_weight 1322.02
_chemical_name_systematic
;
  Bis-5,5'-(1,3-propanediyldiimino)-2,2-dimethyl-3-neodymium dimer
;
_space_group_IT_number 14
_symmetry_cell_setting monoclinic
_symmetry_space_group_name_Hall '-P 2yn'
_symmetry_space_group_name_H-M 'P 1 21/n 1'
_atom_sites_solution_hydrogens geom
_atom_sites_solution_primary direct
_atom_sites_solution_secondary difmap
_audit_creation_method SHELXL-97
_cell_angle_alpha 90.00
_cell_angle_beta 90.6180(10)
_cell_angle_gamma 90.00
_cell_formula_units_Z 4
_cell_length_a 14.5904(8)
_cell_length_b 16.8020(9)
_cell_length_c 27.1129(14)
_cell_measurement_temperature 173(2)
_cell_volume 6646.3(6)
_computing_cell_refinement 'Bruker SMART'
_computing_data_collection 'Bruker SMART'
_computing_data_reduction 'Bruker SHELXTL'
_computing_molecular_graphics 'Bruker SHELXTL'
_computing_publication_material 'Bruker SHELXTL'
_computing_structure_refinement 'SHELXL-97 (Sheldrick, 1997)'
_computing_structure_solution 'SHELXS-97 (Sheldrick, 1990)'
_diffrn_ambient_temperature 173(2)
_diffrn_measured_fraction_theta_full 0.812
_diffrn_measured_fraction_theta_max 0.812
_diffrn_measurement_device_type 'CCD area detector'
_diffrn_measurement_method 'phi and omega scans'
_diffrn_radiation_monochromator graphite
_diffrn_radiation_source 'fine-focus sealed tube'
_diffrn_radiation_type MoK\a
_diffrn_radiation_wavelength 0.71073
_diffrn_reflns_av_R_equivalents 0.0436
_diffrn_reflns_av_sigmaI/netI 0.0604
_diffrn_reflns_limit_h_max 12
_diffrn_reflns_limit_h_min -17
_diffrn_reflns_limit_k_max 22
_diffrn_reflns_limit_k_min -22
_diffrn_reflns_limit_l_max 36
_diffrn_reflns_limit_l_min -35
_diffrn_reflns_number 32324
_diffrn_reflns_theta_full 28.36
_diffrn_reflns_theta_max 28.36
_diffrn_reflns_theta_min 1.43
_exptl_absorpt_coefficient_mu 1.594
_exptl_absorpt_correction_T_max 0.8568
_exptl_absorpt_correction_T_min 0.6913
_exptl_absorpt_correction_type 'Empirical from SADABS'
_exptl_crystal_colour colorless
_exptl_crystal_density_diffrn 1.321
_exptl_crystal_density_method 'not measured'
_exptl_crystal_description block
_exptl_crystal_F_000 2760
_exptl_crystal_size_max 0.25
_exptl_crystal_size_mid 0.20
_exptl_crystal_size_min 0.10
_refine_diff_density_max 1.037
_refine_diff_density_min -0.668
_refine_diff_density_rms 0.090
_refine_ls_extinction_method none
_refine_ls_goodness_of_fit_ref 0.994
_refine_ls_hydrogen_treatment mixed
_refine_ls_matrix_type full
_refine_ls_number_parameters 724
_refine_ls_number_reflns 13498
_refine_ls_number_restraints 0
_refine_ls_restrained_S_all 0.994
_refine_ls_R_factor_all 0.0638
_refine_ls_R_factor_gt 0.0404
_refine_ls_shift/su_max 0.004
_refine_ls_shift/su_mean 0.000
_refine_ls_structure_factor_coef Fsqd
_refine_ls_weighting_details 'calc w=1/[\s^2^(Fo^2^)+(0.0452P)^2^+0.0000P] where P=(Fo^2^+2Fc^2^)/3'
_refine_ls_weighting_scheme calc
_refine_ls_wR_factor_gt 0.0884
_refine_ls_wR_factor_ref 0.0938
_reflns_number_gt 9715
_reflns_number_total 13498
_reflns_threshold_expression >2sigma(I)
_cod_data_source_file ic010060l_2.cif
_cod_data_source_block belo08
_cod_depositor_comments
;
The following automatic conversions were performed:

'_symmetry_cell_setting' value 'Monoclinic' changed to 'monoclinic'
according to the built-in table from CIF Core dictionary named
'cif_core.dic' version 2.4.1 from 2010-06-29.

Automatic conversion script
Id: cif_fix_values 1646 2011-03-28 12:23:43Z adriana 

 Removed the _citation_author_name data item since the same
 information was provided using the _publ_author_name data item.

 Antanas Vaitkus,
 2021-05-03
;
_cod_database_code 4320282

loop_
_symmetry_equiv_pos_as_xyz
'x, y, z'
'-x+1/2, y+1/2, -z+1/2'
'-x, -y, -z'
'x-1/2, -y-1/2, z-1/2'

loop_
_atom_site_label
_atom_site_type_symbol
_atom_site_fract_x
_atom_site_fract_y
_atom_site_fract_z
_atom_site_U_iso_or_equiv
_atom_site_adp_type
_atom_site_occupancy
_atom_site_symmetry_multiplicity
_atom_site_calc_flag
_atom_site_refinement_flags
_atom_site_disorder_assembly
_atom_site_disorder_group
Nd1 Nd 0.361267(17) 0.652089(13) 0.193653(7) 0.02802(7) Uani 1 1 d . . .
Nd2 Nd 0.507831(17) 0.781449(13) 0.091611(7) 0.02848(7) Uani 1 1 d . . .
O1 O 0.4508(2) 0.54799(16) 0.22047(9) 0.0362(7) Uani 1 1 d . . .
O2 O 0.3462(2) 0.74767(16) 0.12467(10) 0.0321(7) Uani 1 1 d . . .
O3 O 0.4693(2) 0.75966(17) 0.01043(10) 0.0383(7) Uani 1 1 d . . .
O4 O 0.6508(2) 0.78984(17) 0.05721(10) 0.0380(8) Uani 1 1 d . . .
O5 O 0.2048(2) 0.62956(17) 0.19727(10) 0.0345(7) Uani 1 1 d . . .
O6 O 0.5143(2) 0.71424(15) 0.17423(9) 0.0295(7) Uani 1 1 d . . .
N1 N 0.3406(3) 0.6331(2) 0.28773(12) 0.0351(9) Uani 1 1 d . . .
N2 N 0.3328(3) 0.7901(2) 0.23104(12) 0.0336(8) Uani 1 1 d . . .
N3 N 0.4279(2) 0.9067(2) 0.05873(12) 0.0343(9) Uani 1 1 d . . .
N4 N 0.5929(3) 0.8999(2) 0.12851(11) 0.0354(9) Uani 1 1 d . . .
N5 N 0.3162(3) 0.5432(2) 0.13245(11) 0.0307(8) Uani 1 1 d . . .
N6 N 0.5495(3) 0.6325(2) 0.08330(12) 0.0334(9) Uani 1 1 d . . .
C1 C 0.4729(3) 0.5061(2) 0.25863(15) 0.0342(10) Uani 1 1 d . . .
C2 C 0.4429(3) 0.5249(2) 0.30526(14) 0.0379(11) Uani 1 1 d . . .
H2A H 0.4680 0.4942 0.3315 0.045 Uiso 1 1 calc R . .
C3 C 0.3790(3) 0.5845(3) 0.31880(14) 0.0374(11) Uani 1 1 d . . .
C4 C 0.2699(3) 0.6883(3) 0.30566(16) 0.0455(13) Uani 1 1 d . . .
H4A H 0.2394 0.6642 0.3345 0.055 Uiso 1 1 calc R . .
H4B H 0.2230 0.6959 0.2795 0.055 Uiso 1 1 calc R . .
C5 C 0.3084(4) 0.7687(3) 0.32033(16) 0.0484(13) Uani 1 1 d . . .
H5A H 0.3434 0.7632 0.3516 0.058 Uiso 1 1 calc R . .
H5B H 0.2572 0.8061 0.3261 0.058 Uiso 1 1 calc R . .
C6 C 0.3712(3) 0.8032(3) 0.28070(15) 0.0405(12) Uani 1 1 d . . .
H6A H 0.3792 0.8610 0.2864 0.049 Uiso 1 1 calc R . .
H6B H 0.4322 0.7777 0.2832 0.049 Uiso 1 1 calc R . .
C7 C 0.2799(3) 0.8431(3) 0.21125(15) 0.0355(10) Uani 1 1 d . . .
C8 C 0.2385(3) 0.8321(2) 0.16313(15) 0.0358(11) Uani 1 1 d . . .
H8A H 0.1826 0.8599 0.1579 0.043 Uiso 1 1 calc R . .
C9 C 0.2675(3) 0.7878(2) 0.12403(15) 0.0334(10) Uani 1 1 d . A .
C10 C 0.5324(3) 0.4327(3) 0.24846(16) 0.0417(12) Uani 1 1 d . . .
C11 C 0.4766(4) 0.3778(3) 0.2146(2) 0.0687(18) Uani 1 1 d . . .
H11A H 0.4211 0.3604 0.2317 0.103 Uiso 1 1 calc R . .
H11B H 0.5135 0.3312 0.2061 0.103 Uiso 1 1 calc R . .
H11C H 0.4593 0.4065 0.1845 0.103 Uiso 1 1 calc R . .
C12 C 0.6180(4) 0.4584(3) 0.2206(2) 0.079(2) Uani 1 1 d . . .
H12A H 0.6554 0.4934 0.2416 0.119 Uiso 1 1 calc R . .
H12B H 0.5998 0.4871 0.1906 0.119 Uiso 1 1 calc R . .
H12C H 0.6538 0.4113 0.2117 0.119 Uiso 1 1 calc R . .
C13 C 0.5609(4) 0.3879(3) 0.29459(19) 0.0621(16) Uani 1 1 d . . .
H13A H 0.5980 0.4227 0.3158 0.093 Uiso 1 1 calc R . .
H13B H 0.5970 0.3411 0.2854 0.093 Uiso 1 1 calc R . .
H13C H 0.5062 0.3708 0.3124 0.093 Uiso 1 1 calc R . .
C14 C 0.3522(4) 0.5821(3) 0.37353(15) 0.0565(15) Uani 1 1 d . . .
H14A H 0.3081 0.6247 0.3802 0.085 Uiso 1 1 calc R . .
H14B H 0.4070 0.5896 0.3942 0.085 Uiso 1 1 calc R . .
H14C H 0.3243 0.5305 0.3810 0.085 Uiso 1 1 calc R . .
C15 C 0.2564(4) 0.9211(3) 0.23694(17) 0.0489(13) Uani 1 1 d . . .
H15A H 0.2882 0.9236 0.2689 0.073 Uiso 1 1 calc R . .
H15B H 0.1900 0.9240 0.2420 0.073 Uiso 1 1 calc R . .
H15C H 0.2758 0.9660 0.2164 0.073 Uiso 1 1 calc R . .
C16 C 0.2075(4) 0.7817(3) 0.07721(16) 0.0435(12) Uani 1 1 d . . .
C20 C 0.4532(3) 0.8007(3) -0.02921(16) 0.0426(12) Uani 1 1 d . . .
C21 C 0.4283(4) 0.8794(3) -0.02874(16) 0.0537(15) Uani 1 1 d . . .
H21A H 0.4221 0.9043 -0.0601 0.064 Uiso 1 1 calc R . .
C22 C 0.4101(4) 0.9291(3) 0.01352(15) 0.0433(12) Uani 1 1 d . . .
C23 C 0.3960(3) 0.9607(3) 0.09776(15) 0.0384(11) Uani 1 1 d . . .
H23A H 0.3283 0.9580 0.0994 0.046 Uiso 1 1 calc R . .
H23B H 0.4130 1.0160 0.0892 0.046 Uiso 1 1 calc R . .
C24 C 0.4367(4) 0.9400(3) 0.14836(18) 0.0590(16) Uani 1 1 d . . .
H24A H 0.3996 0.9186 0.1737 0.071 Uiso 1 1 calc R . .
C25 C 0.5332(4) 0.9541(3) 0.15648(17) 0.0487(13) Uani 1 1 d . . .
H25A H 0.5471 0.9482 0.1921 0.058 Uiso 1 1 calc R . .
H25B H 0.5474 1.0097 0.1471 0.058 Uiso 1 1 calc R . .
C26 C 0.6787(4) 0.9197(3) 0.12695(16) 0.0426(12) Uani 1 1 d . . .
C27 C 0.7459(4) 0.8782(3) 0.10026(16) 0.0458(12) Uani 1 1 d . . .
H27A H 0.8080 0.8929 0.1062 0.055 Uiso 1 1 calc R . .
C28 C 0.7302(4) 0.8180(3) 0.06623(15) 0.0389(11) Uani 1 1 d . A .
C29 C 0.4632(4) 0.7542(3) -0.07768(16) 0.0507(14) Uani 1 1 d . . .
C30 C 0.5605(4) 0.7252(3) -0.08092(18) 0.0605(16) Uani 1 1 d . . .
H30A H 0.5757 0.6935 -0.0516 0.091 Uiso 1 1 calc R . .
H30B H 0.6020 0.7709 -0.0828 0.091 Uiso 1 1 calc R . .
H30C H 0.5672 0.6922 -0.1105 0.091 Uiso 1 1 calc R . .
C31 C 0.4374(6) 0.8036(3) -0.12340(17) 0.101(3) Uani 1 1 d . . .
H31A H 0.3736 0.8212 -0.1209 0.151 Uiso 1 1 calc R . .
H31B H 0.4444 0.7709 -0.1531 0.151 Uiso 1 1 calc R . .
H31C H 0.4777 0.8500 -0.1254 0.151 Uiso 1 1 calc R . .
C32 C 0.4006(4) 0.6828(3) -0.0751(2) 0.0649(16) Uani 1 1 d . . .
H32A H 0.4165 0.6510 -0.0459 0.097 Uiso 1 1 calc R . .
H32B H 0.4079 0.6503 -0.1048 0.097 Uiso 1 1 calc R . .
H32C H 0.3369 0.7007 -0.0728 0.097 Uiso 1 1 calc R . .
C33 C 0.3638(4) 1.0078(3) 0.00158(19) 0.0615(16) Uani 1 1 d . . .
H33A H 0.3531 1.0372 0.0322 0.092 Uiso 1 1 calc R . .
H33B H 0.3051 0.9978 -0.0152 0.092 Uiso 1 1 calc R . .
H33C H 0.4034 1.0392 -0.0200 0.092 Uiso 1 1 calc R . .
C34 C 0.7151(4) 0.9938(3) 0.1538(2) 0.0651(17) Uani 1 1 d . . .
H34A H 0.6648 1.0195 0.1715 0.098 Uiso 1 1 calc R . .
H34B H 0.7405 1.0310 0.1297 0.098 Uiso 1 1 calc R . .
H34C H 0.7631 0.9781 0.1774 0.098 Uiso 1 1 calc R . .
C35 C 0.8098(4) 0.7834(3) 0.03604(18) 0.0520(14) Uani 1 1 d . . .
C39 C 0.1407(3) 0.5832(2) 0.18068(15) 0.0344(10) Uani 1 1 d . A .
C40 C 0.1556(3) 0.5241(2) 0.14735(15) 0.0365(11) Uani 1 1 d . . .
H40A H 0.1043 0.4919 0.1388 0.044 Uiso 1 1 calc R . .
C41 C 0.2402(3) 0.5052(2) 0.12371(14) 0.0337(11) Uani 1 1 d . . .
C42 C 0.3989(3) 0.5219(2) 0.10517(14) 0.0351(11) Uani 1 1 d . . .
H42A H 0.3969 0.4643 0.0975 0.042 Uiso 1 1 calc R . .
H42B H 0.4532 0.5314 0.1266 0.042 Uiso 1 1 calc R . .
C43 C 0.4102(3) 0.5683(3) 0.05723(13) 0.0354(11) Uani 1 1 d . . .
H43A H 0.3798 0.5390 0.0299 0.042 Uiso 1 1 calc R . .
H43B H 0.3799 0.6207 0.0603 0.042 Uiso 1 1 calc R . .
C44 C 0.5106(3) 0.5806(3) 0.04499(14) 0.0410(12) Uani 1 1 d . . .
H44A H 0.5432 0.5290 0.0446 0.049 Uiso 1 1 calc R . .
H44B H 0.5164 0.6058 0.0122 0.049 Uiso 1 1 calc R . .
C45 C 0.6225(3) 0.6117(3) 0.10685(16) 0.0365(11) Uani 1 1 d . . .
C46 C 0.6540(3) 0.6564(2) 0.15027(15) 0.0359(10) Uani 1 1 d . . .
H46A H 0.7182 0.6560 0.1567 0.043 Uiso 1 1 calc R . .
C47 C 0.6022(3) 0.6981(2) 0.18204(14) 0.0319(10) Uani 1 1 d . . .
C48 C 0.0434(3) 0.5995(3) 0.20091(17) 0.0415(12) Uani 1 1 d . . .
C52 C 0.2343(4) 0.4387(3) 0.08607(16) 0.0451(13) Uani 1 1 d . . .
H52A H 0.2948 0.4302 0.0716 0.068 Uiso 1 1 calc R . .
H52B H 0.1903 0.4533 0.0600 0.068 Uiso 1 1 calc R . .
H52C H 0.2141 0.3897 0.1022 0.068 Uiso 1 1 calc R . .
C53 C 0.6823(4) 0.5409(3) 0.09402(19) 0.0530(14) Uani 1 1 d . . .
H53A H 0.6569 0.5141 0.0648 0.080 Uiso 1 1 calc R . .
H53B H 0.6839 0.5037 0.1218 0.080 Uiso 1 1 calc R . .
H53C H 0.7446 0.5593 0.0871 0.080 Uiso 1 1 calc R . .
C54 C 0.6435(3) 0.7256(3) 0.23218(15) 0.0375(11) Uani 1 1 d . . .
C55 C 0.6004(3) 0.6750(3) 0.27289(15) 0.0428(12) Uani 1 1 d . . .
H55A H 0.6249 0.6916 0.3051 0.064 Uiso 1 1 calc R . .
H55B H 0.6150 0.6188 0.2674 0.064 Uiso 1 1 calc R . .
H55C H 0.5337 0.6822 0.2722 0.064 Uiso 1 1 calc R . .
C56 C 0.7467(4) 0.7160(4) 0.23583(19) 0.0622(16) Uani 1 1 d . . .
H56A H 0.7683 0.7346 0.2682 0.093 Uiso 1 1 calc R . .
H56B H 0.7758 0.7474 0.2099 0.093 Uiso 1 1 calc R . .
H56C H 0.7628 0.6598 0.2318 0.093 Uiso 1 1 calc R . .
C57 C 0.6196(4) 0.8137(3) 0.24067(17) 0.0508(14) Uani 1 1 d . . .
H57A H 0.6454 0.8311 0.2724 0.076 Uiso 1 1 calc R . .
H57B H 0.5529 0.8202 0.2409 0.076 Uiso 1 1 calc R . .
H57C H 0.6455 0.8460 0.2141 0.076 Uiso 1 1 calc R . .
C17 C 0.1729(10) 0.6970(6) 0.0722(4) 0.049(3) Uani 0.537(9) 1 d P A 1
H17A H 0.2251 0.6606 0.0697 0.073 Uiso 0.537(9) 1 calc PR A 1
H17B H 0.1345 0.6924 0.0425 0.073 Uiso 0.537(9) 1 calc PR A 1
H17C H 0.1367 0.6831 0.1012 0.073 Uiso 0.537(9) 1 calc PR A 1
C18 C 0.1184(8) 0.8348(7) 0.0789(4) 0.054(3) Uani 0.537(9) 1 d P A 1
H18A H 0.1358 0.8909 0.0818 0.081 Uiso 0.537(9) 1 calc PR A 1
H18B H 0.0815 0.8194 0.1073 0.081 Uiso 0.537(9) 1 calc PR A 1
H18C H 0.0825 0.8270 0.0485 0.081 Uiso 0.537(9) 1 calc PR A 1
C19 C 0.2548(9) 0.7982(9) 0.0309(4) 0.064(4) Uani 0.537(9) 1 d P A 1
H19A H 0.3104 0.7656 0.0291 0.096 Uiso 0.537(9) 1 calc PR A 1
H19B H 0.2714 0.8546 0.0295 0.096 Uiso 0.537(9) 1 calc PR A 1
H19C H 0.2142 0.7853 0.0030 0.096 Uiso 0.537(9) 1 calc PR A 1
C17' C 0.140(3) 0.715(2) 0.0878(8) 0.385(7) Uani 0.463(9) 1 d P A 2
H17D H 0.1005 0.7302 0.1153 0.577 Uiso 0.463(9) 1 calc PR A 2
H17E H 0.1735 0.6662 0.0965 0.577 Uiso 0.463(9) 1 calc PR A 2
H17F H 0.1017 0.7049 0.0584 0.577 Uiso 0.463(9) 1 calc PR A 2
C18' C 0.1708(12) 0.8568(9) 0.0607(6) 0.065(4) Uani 0.463(9) 1 d P A 2
H18D H 0.1312 0.8789 0.0862 0.097 Uiso 0.463(9) 1 calc PR A 2
H18E H 0.1350 0.8487 0.0303 0.097 Uiso 0.463(9) 1 calc PR A 2
H18F H 0.2212 0.8938 0.0543 0.097 Uiso 0.463(9) 1 calc PR A 2
C19' C 0.247(2) 0.732(2) 0.0381(9) 0.22(2) Uani 0.463(9) 1 d P A 2
H19D H 0.2947 0.7616 0.0209 0.330 Uiso 0.463(9) 1 calc PR A 2
H19E H 0.1988 0.7163 0.0146 0.330 Uiso 0.463(9) 1 calc PR A 2
H19F H 0.2741 0.6837 0.0529 0.330 Uiso 0.463(9) 1 calc PR A 2
C36 C 0.7912(15) 0.8031(10) -0.0172(6) 0.085(7) Uani 0.537(9) 1 d P A 1
H36A H 0.7982 0.8605 -0.0223 0.127 Uiso 0.537(9) 1 calc PR A 1
H36B H 0.7285 0.7872 -0.0261 0.127 Uiso 0.537(9) 1 calc PR A 1
H36C H 0.8347 0.7745 -0.0380 0.127 Uiso 0.537(9) 1 calc PR A 1
C37 C 0.7966(9) 0.6872(6) 0.0366(5) 0.066(4) Uani 0.537(9) 1 d P A 1
H37A H 0.8460 0.6622 0.0179 0.100 Uiso 0.537(9) 1 calc PR A 1
H37B H 0.7374 0.6735 0.0214 0.100 Uiso 0.537(9) 1 calc PR A 1
H37C H 0.7984 0.6680 0.0707 0.100 Uiso 0.537(9) 1 calc PR A 1
C38 C 0.9027(9) 0.7995(13) 0.0536(6) 0.114(8) Uani 0.537(9) 1 d P A 1
H38A H 0.9133 0.8571 0.0541 0.172 Uiso 0.537(9) 1 calc PR A 1
H38B H 0.9468 0.7741 0.0316 0.172 Uiso 0.537(9) 1 calc PR A 1
H38C H 0.9106 0.7782 0.0871 0.172 Uiso 0.537(9) 1 calc PR A 1
C36' C 0.7764(15) 0.7494(17) -0.0085(8) 0.125(12) Uani 0.463(9) 1 d P A 2
H36D H 0.7336 0.7063 -0.0009 0.188 Uiso 0.463(9) 1 calc PR A 2
H36E H 0.8278 0.7282 -0.0274 0.188 Uiso 0.463(9) 1 calc PR A 2
H36F H 0.7446 0.7903 -0.0280 0.188 Uiso 0.463(9) 1 calc PR A 2
C37' C 0.8633(11) 0.7310(10) 0.0703(6) 0.080(6) Uani 0.463(9) 1 d P A 2
H37D H 0.8249 0.6862 0.0806 0.119 Uiso 0.463(9) 1 calc PR A 2
H37E H 0.8823 0.7617 0.0995 0.119 Uiso 0.463(9) 1 calc PR A 2
H37F H 0.9176 0.7108 0.0535 0.119 Uiso 0.463(9) 1 calc PR A 2
C38' C 0.8769(12) 0.8540(9) 0.0190(6) 0.089(6) Uani 0.463(9) 1 d P A 2
H38D H 0.9276 0.8316 0.0001 0.134 Uiso 0.463(9) 1 calc PR A 2
H38E H 0.9013 0.8815 0.0482 0.134 Uiso 0.463(9) 1 calc PR A 2
H38F H 0.8426 0.8918 -0.0016 0.134 Uiso 0.463(9) 1 calc PR A 2
C49 C 0.0487(9) 0.6292(8) 0.2557(4) 0.065(4) Uani 0.537(9) 1 d P A 1
H49A H 0.0834 0.6791 0.2573 0.097 Uiso 0.537(9) 1 calc PR A 1
H49B H 0.0793 0.5889 0.2762 0.097 Uiso 0.537(9) 1 calc PR A 1
H49C H -0.0135 0.6382 0.2679 0.097 Uiso 0.537(9) 1 calc PR A 1
C50 C -0.0131(8) 0.5202(7) 0.2044(5) 0.064(4) Uani 0.537(9) 1 d P A 1
H50A H -0.0205 0.4971 0.1714 0.096 Uiso 0.537(9) 1 calc PR A 1
H50B H -0.0735 0.5315 0.2182 0.096 Uiso 0.537(9) 1 calc PR A 1
H50C H 0.0196 0.4824 0.2259 0.096 Uiso 0.537(9) 1 calc PR A 1
C51 C -0.0027(9) 0.6568(10) 0.1695(5) 0.081(5) Uani 0.537(9) 1 d P A 1
H51A H -0.0048 0.6368 0.1356 0.122 Uiso 0.537(9) 1 calc PR A 1
H51B H 0.0308 0.7074 0.1705 0.122 Uiso 0.537(9) 1 calc PR A 1
H51C H -0.0653 0.6652 0.1812 0.122 Uiso 0.537(9) 1 calc PR A 1
C49' C 0.0412(13) 0.5705(12) 0.2497(7) 0.102(8) Uani 0.463(9) 1 d P A 2
H49D H 0.0491 0.5125 0.2495 0.153 Uiso 0.463(9) 1 calc PR A 2
H49E H -0.0178 0.5837 0.2645 0.153 Uiso 0.463(9) 1 calc PR A 2
H49F H 0.0909 0.5949 0.2691 0.153 Uiso 0.463(9) 1 calc PR A 2
C50' C -0.0343(9) 0.5676(13) 0.1677(8) 0.108(8) Uani 0.463(9) 1 d P A 2
H50D H -0.0307 0.5094 0.1661 0.161 Uiso 0.463(9) 1 calc PR A 2
H50E H -0.0283 0.5897 0.1345 0.161 Uiso 0.463(9) 1 calc PR A 2
H50F H -0.0936 0.5832 0.1813 0.161 Uiso 0.463(9) 1 calc PR A 2
C51' C 0.0282(11) 0.6914(8) 0.2029(8) 0.087(6) Uani 0.463(9) 1 d P A 2
H51D H -0.0332 0.7027 0.2154 0.130 Uiso 0.463(9) 1 calc PR A 2
H51E H 0.0341 0.7138 0.1697 0.130 Uiso 0.463(9) 1 calc PR A 2
H51F H 0.0742 0.7155 0.2249 0.130 Uiso 0.463(9) 1 calc PR A 2

loop_
_atom_site_aniso_label
_atom_site_aniso_U_11
_atom_site_aniso_U_22
_atom_site_aniso_U_33
_atom_site_aniso_U_23
_atom_site_aniso_U_13
_atom_site_aniso_U_12
Nd1 0.02759(16) 0.02915(12) 0.02736(11) -0.00247(9) 0.00233(8) 0.00011(11)
Nd2 0.02841(16) 0.03061(12) 0.02649(10) -0.00071(9) 0.00345(8) 0.00316(11)
O1 0.042(2) 0.0373(16) 0.0290(14) -0.0017(12) -0.0039(13) 0.0051(15)
O2 0.027(2) 0.0317(15) 0.0378(15) 0.0013(12) 0.0038(13) 0.0017(14)
O3 0.042(2) 0.0376(17) 0.0351(15) -0.0029(13) -0.0070(13) 0.0072(15)
O4 0.032(2) 0.0419(18) 0.0403(16) 0.0000(13) 0.0104(14) 0.0032(16)
O5 0.031(2) 0.0361(16) 0.0367(15) -0.0056(12) 0.0068(13) 0.0004(15)
O6 0.024(2) 0.0307(15) 0.0337(14) -0.0004(12) -0.0001(12) 0.0004(14)
N1 0.038(3) 0.035(2) 0.0320(18) -0.0075(15) 0.0043(16) -0.0014(18)
N2 0.031(3) 0.0350(19) 0.0351(18) -0.0049(15) -0.0043(15) 0.0035(18)
N3 0.028(3) 0.0358(19) 0.0385(19) -0.0055(15) -0.0014(15) 0.0064(17)
N4 0.040(3) 0.037(2) 0.0291(17) 0.0007(15) -0.0028(15) 0.0067(19)
N5 0.033(3) 0.0328(19) 0.0269(16) -0.0012(14) 0.0025(15) 0.0027(18)
N6 0.038(3) 0.0307(19) 0.0314(17) -0.0045(14) 0.0032(16) 0.0002(18)
C1 0.033(3) 0.034(2) 0.036(2) 0.0019(18) -0.0028(19) -0.007(2)
C2 0.050(4) 0.032(2) 0.032(2) 0.0020(18) -0.003(2) -0.007(2)
C3 0.049(3) 0.036(2) 0.028(2) -0.0036(18) 0.0077(19) -0.012(2)
C4 0.044(4) 0.058(3) 0.035(2) -0.007(2) 0.015(2) 0.006(3)
C5 0.057(4) 0.048(3) 0.041(2) -0.013(2) 0.000(2) 0.013(3)
C6 0.044(4) 0.033(2) 0.044(2) -0.0091(19) -0.008(2) 0.002(2)
C7 0.027(3) 0.041(2) 0.039(2) -0.0060(19) 0.0082(18) -0.001(2)
C8 0.027(3) 0.038(2) 0.042(2) 0.0017(19) 0.0015(19) 0.008(2)
C9 0.028(3) 0.034(2) 0.037(2) 0.0052(18) 0.0005(18) -0.001(2)
C10 0.040(3) 0.042(3) 0.043(2) 0.006(2) 0.002(2) 0.009(2)
C11 0.085(5) 0.049(3) 0.072(4) -0.021(3) -0.022(3) 0.027(3)
C12 0.071(5) 0.070(4) 0.097(5) 0.032(3) 0.035(4) 0.033(4)
C13 0.067(4) 0.060(3) 0.059(3) 0.019(3) -0.005(3) 0.020(3)
C14 0.080(5) 0.058(3) 0.032(2) 0.001(2) 0.012(2) -0.001(3)
C15 0.043(4) 0.047(3) 0.057(3) -0.009(2) 0.003(2) 0.013(3)
C16 0.051(4) 0.041(3) 0.037(2) 0.004(2) -0.011(2) 0.003(2)
C20 0.047(4) 0.042(3) 0.038(2) -0.007(2) -0.013(2) 0.012(2)
C21 0.084(5) 0.042(3) 0.035(2) -0.001(2) -0.017(2) 0.022(3)
C22 0.056(4) 0.038(3) 0.036(2) -0.0022(19) -0.011(2) 0.010(2)
C23 0.028(3) 0.040(3) 0.047(2) -0.002(2) 0.010(2) 0.011(2)
C24 0.054(4) 0.072(4) 0.051(3) -0.013(3) 0.017(3) 0.000(3)
C25 0.056(4) 0.047(3) 0.043(3) -0.008(2) -0.001(2) 0.017(3)
C26 0.046(4) 0.044(3) 0.038(2) 0.001(2) -0.014(2) -0.004(3)
C27 0.030(3) 0.063(3) 0.044(3) 0.002(2) -0.008(2) -0.005(3)
C28 0.026(3) 0.051(3) 0.040(2) 0.014(2) 0.000(2) 0.002(2)
C29 0.077(5) 0.036(3) 0.038(2) -0.005(2) -0.014(2) 0.017(3)
C30 0.072(5) 0.066(4) 0.044(3) -0.006(3) 0.010(3) 0.005(3)
C31 0.207(9) 0.066(4) 0.029(3) -0.011(3) -0.033(4) 0.058(5)
C32 0.067(5) 0.068(4) 0.059(3) -0.027(3) -0.016(3) 0.001(3)
C33 0.084(5) 0.047(3) 0.053(3) -0.003(2) -0.021(3) 0.025(3)
C34 0.073(5) 0.043(3) 0.079(4) -0.004(3) -0.025(3) -0.006(3)
C35 0.029(4) 0.075(4) 0.053(3) 0.008(3) 0.008(2) 0.006(3)
C39 0.037(3) 0.028(2) 0.039(2) 0.0061(18) 0.0007(19) 0.001(2)
C40 0.031(3) 0.033(2) 0.046(2) -0.0065(19) 0.002(2) -0.004(2)
C41 0.039(3) 0.027(2) 0.036(2) 0.0002(17) 0.0015(19) 0.003(2)
C42 0.036(3) 0.035(2) 0.034(2) -0.0025(18) 0.0054(19) 0.007(2)
C43 0.041(3) 0.039(2) 0.0258(19) -0.0052(17) 0.0015(18) 0.006(2)
C44 0.050(4) 0.043(3) 0.030(2) -0.0074(19) 0.009(2) 0.002(2)
C45 0.033(3) 0.034(2) 0.043(2) 0.0016(19) 0.008(2) 0.002(2)
C46 0.023(3) 0.039(2) 0.046(2) 0.004(2) 0.0024(19) 0.003(2)
C47 0.035(3) 0.024(2) 0.037(2) 0.0035(16) 0.0011(19) -0.005(2)
C48 0.027(3) 0.042(3) 0.055(3) -0.001(2) 0.004(2) 0.004(2)
C52 0.051(4) 0.039(3) 0.045(3) -0.014(2) 0.003(2) 0.000(2)
C53 0.049(4) 0.047(3) 0.064(3) -0.014(2) 0.000(3) 0.014(3)
C54 0.032(3) 0.043(3) 0.037(2) 0.0052(19) -0.0019(19) -0.007(2)
C55 0.045(4) 0.043(3) 0.040(2) 0.005(2) -0.008(2) -0.011(2)
C56 0.044(4) 0.089(4) 0.053(3) -0.002(3) -0.012(3) -0.017(3)
C57 0.062(4) 0.045(3) 0.045(3) 0.000(2) -0.012(2) -0.013(3)
C17 0.078(9) 0.038(5) 0.030(5) 0.007(4) -0.016(5) 0.010(6)
C18 0.023(9) 0.063(8) 0.076(8) -0.019(6) -0.015(5) 0.012(6)
C19 0.031(7) 0.128(12) 0.032(5) 0.009(7) -0.013(4) -0.006(8)
C17' 0.53(3) 0.55(3) 0.073(15) 0.14(2) -0.14(2) -0.530
C18' 0.039(12) 0.078(10) 0.076(10) -0.008(8) -0.031(7) 0.005(8)
C19' 0.21(3) 0.36(5) 0.086(17) -0.10(3) -0.059(19) 0.19(4)
C36 0.077(15) 0.117(14) 0.061(8) 0.018(10) 0.037(8) 0.026(13)
C37 0.060(9) 0.063(7) 0.076(8) 0.009(6) 0.028(7) 0.024(6)
C38 0.032(9) 0.22(2) 0.096(11) -0.048(13) 0.004(7) 0.015(11)
C36' 0.042(12) 0.23(3) 0.10(2) -0.11(2) 0.009(12) 0.013(19)
C37' 0.040(11) 0.101(12) 0.098(11) 0.048(9) 0.042(8) 0.046(9)
C38' 0.076(13) 0.090(11) 0.103(12) 0.034(9) 0.059(10) 0.009(9)
C49 0.049(8) 0.081(9) 0.065(7) -0.034(7) 0.022(5) -0.003(7)
C50 0.041(8) 0.070(8) 0.082(8) -0.020(6) 0.028(6) -0.007(6)
C51 0.036(9) 0.105(13) 0.104(10) 0.023(9) 0.026(7) 0.039(9)
C49' 0.088(15) 0.115(15) 0.103(14) 0.040(13) 0.065(11) 0.031(13)
C50' 0.023(9) 0.15(2) 0.147(17) -0.097(15) -0.014(9) 0.012(10)
C51' 0.038(11) 0.053(9) 0.170(19) -0.005(10) 0.028(11) 0.031(7)

loop_
_atom_type_symbol
_atom_type_description
_atom_type_scat_dispersion_real
_atom_type_scat_dispersion_imag
_atom_type_scat_source
C C 0.0033 0.0016 'International Tables Vol C Tables 4.2.6.8 and 6.1.1.4'
H H 0.0000 0.0000 'International Tables Vol C Tables 4.2.6.8 and 6.1.1.4'
N N 0.0061 0.0033 'International Tables Vol C Tables 4.2.6.8 and 6.1.1.4'
O O 0.0106 0.0060 'International Tables Vol C Tables 4.2.6.8 and 6.1.1.4'
Nd Nd -0.1943 3.0179 'International Tables Vol C Tables 4.2.6.8 and 6.1.1.4'

loop_
_geom_angle_atom_site_label_1
_geom_angle_atom_site_label_2
_geom_angle_atom_site_label_3
_geom_angle
_geom_angle_site_symmetry_1
_geom_angle_site_symmetry_3
_geom_angle_publ_flag
O1 Nd1 O5 114.81(10) . . ?
O1 Nd1 O2 141.23(9) . . ?
O5 Nd1 O2 93.34(10) . . ?
O1 Nd1 O6 83.09(10) . . ?
O5 Nd1 O6 161.80(9) . . ?
O2 Nd1 O6 69.24(9) . . ?
O1 Nd1 N5 78.57(10) . . ?
O5 Nd1 N5 70.32(10) . . ?
O2 Nd1 N5 87.33(10) . . ?
O6 Nd1 N5 112.53(10) . . ?
O1 Nd1 N2 131.07(10) . . ?
O5 Nd1 N2 88.11(11) . . ?
O2 Nd1 N2 72.46(10) . . ?
O6 Nd1 N2 81.72(10) . . ?
N5 Nd1 N2 149.66(11) . . ?
O1 Nd1 N1 70.50(10) . . ?
O5 Nd1 N1 79.23(11) . . ?
O2 Nd1 N1 144.49(10) . . ?
O6 Nd1 N1 111.63(10) . . ?
N5 Nd1 N1 121.33(10) . . ?
N2 Nd1 N1 72.63(11) . . ?
O3 Nd2 O4 80.48(11) . . ?
O3 Nd2 O6 142.25(10) . . ?
O4 Nd2 O6 111.38(10) . . ?
O3 Nd2 N4 127.96(10) . . ?
O4 Nd2 N4 70.76(11) . . ?
O6 Nd2 N4 89.29(9) . . ?
O3 Nd2 N3 72.03(10) . . ?
O4 Nd2 N3 102.70(11) . . ?
O6 Nd2 N3 133.86(9) . . ?
N4 Nd2 N3 73.29(11) . . ?
O3 Nd2 N6 79.48(10) . . ?
O4 Nd2 N6 78.97(11) . . ?
O6 Nd2 N6 68.63(9) . . ?
N4 Nd2 N6 132.60(12) . . ?
N3 Nd2 N6 150.63(11) . . ?
O3 Nd2 O2 94.71(10) . . ?
O4 Nd2 O2 170.33(10) . . ?
O6 Nd2 O2 67.59(9) . . ?
N4 Nd2 O2 118.47(10) . . ?
N3 Nd2 O2 83.57(10) . . ?
N6 Nd2 O2 91.94(10) . . ?
C1 O1 Nd1 143.7(3) . . ?
C9 O2 Nd1 114.1(2) . . ?
C9 O2 Nd2 132.2(2) . . ?
Nd1 O2 Nd2 109.23(11) . . ?
C20 O3 Nd2 138.6(3) . . ?
C28 O4 Nd2 140.6(3) . . ?
C39 O5 Nd1 142.4(3) . . ?
C47 O6 Nd2 105.1(2) . . ?
C47 O6 Nd1 137.6(2) . . ?
Nd2 O6 Nd1 110.33(11) . . ?
C3 N1 C4 118.7(3) . . ?
C3 N1 Nd1 131.6(3) . . ?
C4 N1 Nd1 109.7(3) . . ?
C7 N2 C6 119.8(3) . . ?
C7 N2 Nd1 123.9(3) . . ?
C6 N2 Nd1 115.8(3) . . ?
C22 N3 C23 115.9(4) . . ?
C22 N3 Nd2 130.4(3) . . ?
C23 N3 Nd2 113.7(2) . . ?
C26 N4 C25 115.7(4) . . ?
C26 N4 Nd2 130.9(3) . . ?
C25 N4 Nd2 113.3(3) . . ?
C41 N5 C42 119.5(3) . . ?
C41 N5 Nd1 133.2(3) . . ?
C42 N5 Nd1 107.2(3) . . ?
C45 N6 C44 120.3(4) . . ?
C45 N6 Nd2 114.5(3) . . ?
C44 N6 Nd2 123.2(3) . . ?
O1 C1 C2 122.1(4) . . ?
O1 C1 C10 115.5(4) . . ?
C2 C1 C10 122.3(4) . . ?
C1 C2 C3 127.9(4) . . ?
N1 C3 C2 123.8(4) . . ?
N1 C3 C14 122.1(4) . . ?
C2 C3 C14 113.9(4) . . ?
N1 C4 C5 112.9(4) . . ?
C4 C5 C6 112.1(3) . . ?
N2 C6 C5 111.1(4) . . ?
N2 C7 C8 122.0(4) . . ?
N2 C7 C15 122.7(4) . . ?
C8 C7 C15 115.4(4) . . ?
C9 C8 C7 129.9(4) . . ?
O2 C9 C8 122.7(4) . . ?
O2 C9 C16 117.4(4) . . ?
C8 C9 C16 120.0(4) . . ?
C13 C10 C12 109.3(4) . . ?
C13 C10 C11 109.5(4) . . ?
C12 C10 C11 107.8(4) . . ?
C13 C10 C1 113.7(4) . . ?
C12 C10 C1 109.2(4) . . ?
C11 C10 C1 107.1(4) . . ?
C18' C16 C19 75.2(8) . . ?
C18' C16 C19' 115.0(13) . . ?
C19 C16 C19' 45.6(15) . . ?
C18' C16 C17 132.2(8) . . ?
C19 C16 C17 105.1(7) . . ?
C19' C16 C17 62.2(17) . . ?
C18' C16 C17' 117.7(19) . . ?
C19 C16 C17' 127.7(13) . . ?
C19' C16 C17' 89(2) . . ?
C17 C16 C17' 27(2) . . ?
C18' C16 C9 113.9(6) . . ?
C19 C16 C9 115.2(6) . . ?
C19' C16 C9 114.0(10) . . ?
C17 C16 C9 108.8(5) . . ?
C17' C16 C9 105.0(9) . . ?
C18' C16 C18 37.8(6) . . ?
C19 C16 C18 108.3(8) . . ?
C19' C16 C18 132.2(10) . . ?
C17 C16 C18 105.0(8) . . ?
C17' C16 C18 83(2) . . ?
C9 C16 C18 113.6(5) . . ?
O3 C20 C21 123.4(4) . . ?
O3 C20 C29 114.9(4) . . ?
C21 C20 C29 121.7(4) . . ?
C20 C21 C22 128.0(4) . . ?
N3 C22 C21 122.8(4) . . ?
N3 C22 C33 122.3(4) . . ?
C21 C22 C33 114.8(4) . . ?
N3 C23 C24 112.5(4) . . ?
C25 C24 C23 118.0(4) . . ?
C24 C25 N4 113.7(4) . . ?
N4 C26 C27 124.6(4) . . ?
N4 C26 C34 121.5(5) . . ?
C27 C26 C34 113.9(5) . . ?
C28 C27 C26 126.2(5) . . ?
O4 C28 C27 122.9(5) . . ?
O4 C28 C35 116.5(4) . . ?
C27 C28 C35 120.6(5) . . ?
C30 C29 C32 108.4(4) . . ?
C30 C29 C31 110.5(5) . . ?
C32 C29 C31 109.0(5) . . ?
C30 C29 C20 108.2(4) . . ?
C32 C29 C20 107.5(4) . . ?
C31 C29 C20 113.0(4) . . ?
C36' C35 C38 131.6(11) . . ?
C36' C35 C37' 117.8(14) . . ?
C38 C35 C37' 55.2(9) . . ?
C36' C35 C36 38.1(12) . . ?
C38 C35 C36 115.5(11) . . ?
C37' C35 C36 144.7(10) . . ?
C36' C35 C28 110.5(10) . . ?
C38 C35 C28 117.3(7) . . ?
C37' C35 C28 106.4(6) . . ?
C36 C35 C28 107.3(8) . . ?
C36' C35 C38' 104.9(12) . . ?
C38 C35 C38' 52.4(9) . . ?
C37' C35 C38' 107.3(10) . . ?
C36 C35 C38' 70.5(9) . . ?
C28 C35 C38' 109.7(6) . . ?
C36' C35 C37 64.4(12) . . ?
C38 C35 C37 107.0(10) . . ?
C37' C35 C37 58.1(8) . . ?
C36 C35 C37 102.0(9) . . ?
C28 C35 C37 106.3(5) . . ?
C38' C35 C37 143.8(7) . . ?
O5 C39 C40 123.3(4) . . ?
O5 C39 C48 115.6(4) . . ?
C40 C39 C48 121.1(4) . . ?
C39 C40 C41 127.1(4) . . ?
N5 C41 C40 123.2(4) . . ?
N5 C41 C52 121.8(4) . . ?
C40 C41 C52 115.0(4) . . ?
N5 C42 C43 113.7(3) . . ?
C44 C43 C42 111.7(4) . . ?
N6 C44 C43 107.1(3) . . ?
N6 C45 C46 120.7(4) . . ?
N6 C45 C53 125.1(4) . . ?
C46 C45 C53 114.2(4) . . ?
C47 C46 C45 127.3(5) . . ?
O6 C47 C46 123.5(4) . . ?
O6 C47 C54 116.5(4) . . ?
C46 C47 C54 119.9(4) . . ?
C49' C48 C51 140.1(9) . . ?
C49' C48 C50' 113.9(13) . . ?
C51 C48 C50' 63.4(10) . . ?
C49' C48 C39 107.5(8) . . ?
C51 C48 C39 109.3(6) . . ?
C50' C48 C39 113.8(6) . . ?
C49' C48 C51' 107.8(11) . . ?
C51 C48 C51' 45.3(8) . . ?
C50' C48 C51' 105.2(11) . . ?
C39 C48 C51' 108.5(6) . . ?
C49' C48 C49 39.0(8) . . ?
C51 C48 C49 111.3(8) . . ?
C50' C48 C49 134.0(9) . . ?
C39 C48 C49 110.8(6) . . ?
C51' C48 C49 70.0(9) . . ?
C49' C48 C50 68.4(10) . . ?
C51 C48 C50 111.1(9) . . ?
C50' C48 C50 49.8(9) . . ?
C39 C48 C50 110.7(5) . . ?
C51' C48 C50 139.7(8) . . ?
C49 C48 C50 103.5(7) . . ?
C56 C54 C55 108.0(4) . . ?
C56 C54 C57 108.6(4) . . ?
C55 C54 C57 109.3(4) . . ?
C56 C54 C47 113.7(4) . . ?
C55 C54 C47 107.9(4) . . ?
C57 C54 C47 109.3(4) . . ?

loop_
_geom_bond_atom_site_label_1
_geom_bond_atom_site_label_2
_geom_bond_distance
_geom_bond_site_symmetry_2
_geom_bond_publ_flag
Nd1 O1 2.297(3) . ?
Nd1 O5 2.318(3) . ?
Nd1 O2 2.473(3) . ?
Nd1 O6 2.525(3) . ?
Nd1 N5 2.551(3) . ?
Nd1 N2 2.566(3) . ?
Nd1 N1 2.591(3) . ?
Nd2 O3 2.295(3) . ?
Nd2 O4 2.298(3) . ?
Nd2 O6 2.510(3) . ?
Nd2 N4 2.545(4) . ?
Nd2 N3 2.562(4) . ?
Nd2 N6 2.586(3) . ?
Nd2 O2 2.595(3) . ?
O1 C1 1.289(5) . ?
O2 C9 1.331(5) . ?
O3 C20 1.296(5) . ?
O4 C28 1.274(5) . ?
O5 C39 1.294(5) . ?
O6 C47 1.326(5) . ?
N1 C3 1.295(5) . ?
N1 C4 1.474(5) . ?
N2 C7 1.291(5) . ?
N2 C6 1.470(5) . ?
N3 C22 1.305(5) . ?
N3 C23 1.473(5) . ?
N4 C26 1.295(6) . ?
N4 C25 1.477(5) . ?
N5 C41 1.298(5) . ?
N5 C42 1.467(5) . ?
N6 C45 1.284(6) . ?
N6 C44 1.466(5) . ?
C1 C2 1.379(6) . ?
C1 C10 1.535(6) . ?
C2 C3 1.419(6) . ?
C3 C14 1.539(5) . ?
C4 C5 1.514(6) . ?
C5 C6 1.533(6) . ?
C7 C8 1.444(6) . ?
C7 C15 1.526(6) . ?
C8 C9 1.366(6) . ?
C9 C16 1.537(6) . ?
C10 C13 1.515(6) . ?
C10 C12 1.530(7) . ?
C10 C11 1.530(7) . ?
C16 C18' 1.440(14) . ?
C16 C19 1.466(12) . ?
C16 C19' 1.48(2) . ?
C16 C17 1.516(12) . ?
C16 C17' 1.527(19) . ?
C16 C18 1.578(12) . ?
C20 C21 1.372(6) . ?
C20 C29 1.537(6) . ?
C21 C22 1.444(6) . ?
C22 C33 1.518(6) . ?
C23 C24 1.529(7) . ?
C24 C25 1.441(7) . ?
C26 C27 1.410(7) . ?
C26 C34 1.534(6) . ?
C27 C28 1.386(7) . ?
C28 C35 1.543(7) . ?
C29 C30 1.505(8) . ?
C29 C32 1.510(7) . ?
C29 C31 1.535(6) . ?
C35 C36' 1.42(2) . ?
C35 C38 1.458(14) . ?
C35 C37' 1.494(14) . ?
C35 C36 1.504(18) . ?
C35 C38' 1.608(14) . ?
C35 C37 1.627(12) . ?
C39 C40 1.361(6) . ?
C39 C48 1.551(6) . ?
C40 C41 1.433(6) . ?
C41 C52 1.515(5) . ?
C42 C43 1.526(5) . ?
C43 C44 1.519(6) . ?
C45 C46 1.466(6) . ?
C45 C53 1.517(6) . ?
C46 C47 1.349(6) . ?
C47 C54 1.551(6) . ?
C48 C49' 1.412(15) . ?
C48 C51 1.447(13) . ?
C48 C50' 1.537(14) . ?
C48 C51' 1.561(14) . ?
C48 C49 1.569(11) . ?
C48 C50 1.571(12) . ?
C54 C56 1.517(7) . ?
C54 C55 1.534(6) . ?
C54 C57 1.539(6) . ?
